data_4064941
loop_
_publ_author_name
'Gwynne, Erin A.'
'Stephan, Douglas W.'

_publ_section_title
;
 Nickel(II) and Palladium(II) Bis-Aminophosphine Pincer Complexes
;
_journal_issue 15
_journal_name_full Organometallics
_journal_page_first 4128
_journal_paper_doi 10.1021/om200439q
_journal_volume 30
_journal_year 2011
_chemical_formula_sum 'C19 H43 I N2 P2 Pd'
_chemical_formula_weight 594.79
_chemical_name_systematic
; 
 ? 
;
_space_group_IT_number 14
_symmetry_cell_setting monoclinic
_symmetry_space_group_name_Hall '-P 2yn'
_symmetry_space_group_name_H-M 'P 1 21/n 1'
_atom_sites_solution_hydrogens geom
_atom_sites_solution_primary direct
_atom_sites_solution_secondary difmap
_audit_creation_method SHELXL-97
_cell_angle_alpha 90.00
_cell_angle_beta 112.477(4)
_cell_angle_gamma 90.00
_cell_formula_units_Z 4
_cell_length_a 15.454(2)
_cell_length_b 10.7410(14)
_cell_length_c 16.245(2)
_cell_measurement_temperature 150(2)
_cell_measurement_theta_max 25.0
_cell_measurement_theta_min 2.0
_cell_volume 2491.7(6)
_computing_structure_refinement 'SHELXL-97 (Sheldrick, 1997)'
_computing_structure_solution 'SHELXS-97 (Sheldrick, 1990)'
_diffrn_ambient_temperature 150(2)
_diffrn_measured_fraction_theta_full 0.999
_diffrn_measured_fraction_theta_max 0.999
_diffrn_radiation_monochromator graphite
_diffrn_radiation_source 'fine-focus sealed tube'
_diffrn_radiation_type MoK\a
_diffrn_radiation_wavelength 0.71073
_diffrn_reflns_av_R_equivalents 0.0288
_diffrn_reflns_av_sigmaI/netI 0.0249
_diffrn_reflns_limit_h_max 20
_diffrn_reflns_limit_h_min -20
_diffrn_reflns_limit_k_max 13
_diffrn_reflns_limit_k_min -13
_diffrn_reflns_limit_l_max 21
_diffrn_reflns_limit_l_min -19
_diffrn_reflns_number 21720
_diffrn_reflns_theta_full 27.51
_diffrn_reflns_theta_max 27.51
_diffrn_reflns_theta_min 1.55
_exptl_absorpt_coefficient_mu 2.118
_exptl_absorpt_correction_T_max 0.6415
_exptl_absorpt_correction_T_min 0.4846
_exptl_absorpt_correction_type multi-scan
_exptl_crystal_density_diffrn 1.586
_exptl_crystal_density_method 'not measured'
_exptl_crystal_F_000 1200
_exptl_crystal_size_max 0.40
_exptl_crystal_size_mid 0.36
_exptl_crystal_size_min 0.23
_refine_diff_density_max 1.190
_refine_diff_density_min -1.234
_refine_diff_density_rms 0.078
_refine_ls_extinction_method none
_refine_ls_goodness_of_fit_ref 0.978
_refine_ls_hydrogen_treatment constr
_refine_ls_matrix_type full
_refine_ls_number_parameters 226
_refine_ls_number_reflns 5716
_refine_ls_number_restraints 0
_refine_ls_restrained_S_all 0.978
_refine_ls_R_factor_all 0.0257
_refine_ls_R_factor_gt 0.0228
_refine_ls_shift/su_max 0.001
_refine_ls_shift/su_mean 0.000
_refine_ls_structure_factor_coef Fsqd
_refine_ls_weighting_details 'calc w=1/[\s^2^(Fo^2^)+(0.0261P)^2^+3.3848P] where P=(Fo^2^+2Fc^2^)/3'
_refine_ls_weighting_scheme calc
_refine_ls_wR_factor_gt 0.0575
_refine_ls_wR_factor_ref 0.0591
_reflns_number_gt 5226
_reflns_number_total 5716
_reflns_threshold_expression >2sigma(I)
_cod_data_source_file om200439q_si_003.cif
_cod_data_source_block eag038_0m
_cod_original_cell_volume 2491.6(6)
_cod_original_sg_symbol_H-M P2(1)/n
_cod_database_code 4064941

loop_
_symmetry_equiv_pos_as_xyz
'x, y, z'
'-x+1/2, y+1/2, -z+1/2'
'-x, -y, -z'
'x-1/2, -y-1/2, z-1/2'

loop_
_atom_site_label
_atom_site_type_symbol
_atom_site_fract_x
_atom_site_fract_y
_atom_site_fract_z
_atom_site_U_iso_or_equiv
_atom_site_adp_type
_atom_site_occupancy
_atom_site_symmetry_multiplicity
_atom_site_calc_flag
_atom_site_refinement_flags
I1 I 0.630507(11) 0.207367(14) -0.115827(10) 0.02716(5) Uani 1 1 d .
Pd1 Pd 0.762694(11) 0.064000(15) 0.007108(10) 0.01808(5) Uani 1 1 d .
P1 P 0.71748(4) -0.12834(5) -0.06059(4) 0.01996(12) Uani 1 1 d .
P2 P 0.84100(4) 0.22417(5) 0.10077(4) 0.01834(12) Uani 1 1 d .
N1 N 0.79843(18) -0.2227(2) 0.01008(15) 0.0404(6) Uani 1 1 d .
H1A H 0.8006 -0.3018 -0.0030 0.048 Uiso 1 1 calc R
N2 N 0.93350(15) 0.15181(19) 0.17561(14) 0.0307(5) Uani 1 1 d .
H2A H 0.9802 0.1944 0.2139 0.037 Uiso 1 1 calc R
C1 C 0.8723(3) -0.0386(3) 0.0940(2) 0.0765(15) Uani 1 1 d .
H1B H 0.9146 -0.0320 0.0605 0.092 Uiso 1 1 calc R
C2 C 0.86327(18) -0.1733(2) 0.09100(17) 0.0306(6) Uani 1 1 d .
H2B H 0.9255 -0.2101 0.1023 0.037 Uiso 1 1 calc R
H2C H 0.8443 -0.2001 0.1400 0.037 Uiso 1 1 calc R
C3 C 0.73426(17) -0.1525(2) -0.16748(15) 0.0246(5) Uani 1 1 d .
C4 C 0.7415(3) -0.2895(3) -0.1900(2) 0.0437(7) Uani 1 1 d .
H4A H 0.7501 -0.2952 -0.2466 0.066 Uiso 1 1 calc R
H4B H 0.6839 -0.3331 -0.1953 0.066 Uiso 1 1 calc R
H4C H 0.7950 -0.3279 -0.1426 0.066 Uiso 1 1 calc R
C5 C 0.8267(2) -0.0861(3) -0.1552(2) 0.0491(8) Uani 1 1 d .
H5A H 0.8395 -0.0955 -0.2095 0.074 Uiso 1 1 calc R
H5B H 0.8779 -0.1232 -0.1048 0.074 Uiso 1 1 calc R
H5C H 0.8214 0.0025 -0.1436 0.074 Uiso 1 1 calc R
C6 C 0.6573(2) -0.0907(3) -0.24651(18) 0.0444(8) Uani 1 1 d .
H6A H 0.6690 -0.1057 -0.3009 0.067 Uiso 1 1 calc R
H6B H 0.6573 -0.0008 -0.2360 0.067 Uiso 1 1 calc R
H6C H 0.5964 -0.1257 -0.2534 0.067 Uiso 1 1 calc R
C7 C 0.60216(18) -0.1907(2) -0.06519(17) 0.0281(5) Uani 1 1 d .
C8 C 0.5898(2) -0.3295(3) -0.0836(3) 0.0578(10) Uani 1 1 d .
H8A H 0.5285 -0.3556 -0.0849 0.087 Uiso 1 1 calc R
H8B H 0.6393 -0.3749 -0.0364 0.087 Uiso 1 1 calc R
H8C H 0.5937 -0.3475 -0.1412 0.087 Uiso 1 1 calc R
C9 C 0.5200(2) -0.1227(4) -0.1317(3) 0.0756(14) Uani 1 1 d .
H9A H 0.4617 -0.1583 -0.1316 0.113 Uiso 1 1 calc R
H9B H 0.5214 -0.1311 -0.1913 0.113 Uiso 1 1 calc R
H9C H 0.5234 -0.0344 -0.1156 0.113 Uiso 1 1 calc R
C10 C 0.6041(4) -0.1662(5) 0.0276(3) 0.0915(18) Uani 1 1 d .
H10A H 0.5458 -0.1963 0.0313 0.137 Uiso 1 1 calc R
H10B H 0.6103 -0.0766 0.0398 0.137 Uiso 1 1 calc R
H10C H 0.6574 -0.2099 0.0717 0.137 Uiso 1 1 calc R
C11 C 0.93445(18) 0.0190(2) 0.17557(17) 0.0315(6) Uani 1 1 d .
H11A H 0.9174 -0.0108 0.2251 0.038 Uiso 1 1 calc R
H11B H 0.9991 -0.0093 0.1877 0.038 Uiso 1 1 calc R
C12 C 0.78035(17) 0.3010(2) 0.16754(16) 0.0246(5) Uani 1 1 d .
C13 C 0.7590(2) 0.1938(3) 0.2195(2) 0.0406(7) Uani 1 1 d .
H13A H 0.7269 0.2265 0.2565 0.061 Uiso 1 1 calc R
H13B H 0.8177 0.1539 0.2576 0.061 Uiso 1 1 calc R
H13C H 0.7188 0.1325 0.1775 0.061 Uiso 1 1 calc R
C14 C 0.84170(19) 0.3970(2) 0.23388(17) 0.0318(6) Uani 1 1 d .
H14A H 0.8065 0.4340 0.2667 0.048 Uiso 1 1 calc R
H14B H 0.8599 0.4624 0.2016 0.048 Uiso 1 1 calc R
H14C H 0.8980 0.3560 0.2758 0.048 Uiso 1 1 calc R
C15 C 0.68715(18) 0.3606(3) 0.10947(18) 0.0355(6) Uani 1 1 d .
H15A H 0.6586 0.3992 0.1476 0.053 Uiso 1 1 calc R
H15B H 0.6451 0.2965 0.0723 0.053 Uiso 1 1 calc R
H15C H 0.6980 0.4242 0.0713 0.053 Uiso 1 1 calc R
C16 C 0.89623(16) 0.3410(2) 0.05031(15) 0.0228(5) Uani 1 1 d .
C17 C 0.82943(19) 0.4467(2) 0.00343(18) 0.0301(5) Uani 1 1 d .
H17A H 0.8613 0.5052 -0.0218 0.045 Uiso 1 1 calc R
H17B H 0.8099 0.4903 0.0465 0.045 Uiso 1 1 calc R
H17C H 0.7743 0.4124 -0.0444 0.045 Uiso 1 1 calc R
C18 C 0.92213(19) 0.2677(3) -0.01815(17) 0.0306(5) Uani 1 1 d .
H18A H 0.9516 0.3238 -0.0473 0.046 Uiso 1 1 calc R
H18B H 0.8654 0.2317 -0.0629 0.046 Uiso 1 1 calc R
H18C H 0.9659 0.2009 0.0121 0.046 Uiso 1 1 calc R
C19 C 0.98627(18) 0.3964(3) 0.11970(18) 0.0326(6) Uani 1 1 d .
H19A H 1.0129 0.4569 0.0908 0.049 Uiso 1 1 calc R
H19B H 1.0317 0.3296 0.1461 0.049 Uiso 1 1 calc R
H19C H 0.9717 0.4381 0.1665 0.049 Uiso 1 1 calc R

loop_
_atom_site_aniso_label
_atom_site_aniso_U_11
_atom_site_aniso_U_22
_atom_site_aniso_U_33
_atom_site_aniso_U_23
_atom_site_aniso_U_13
_atom_site_aniso_U_12
I1 0.02788(9) 0.02182(9) 0.02109(8) 0.00158(6) -0.00257(6) 0.00597(6)
Pd1 0.02038(9) 0.01254(9) 0.01497(8) -0.00008(6) -0.00034(6) 0.00172(6)
P1 0.0236(3) 0.0135(3) 0.0175(3) -0.0009(2) 0.0020(2) 0.0011(2)
P2 0.0205(3) 0.0141(3) 0.0156(3) -0.0006(2) 0.0015(2) -0.0008(2)
N1 0.0504(14) 0.0138(10) 0.0310(12) -0.0019(9) -0.0133(10) 0.0081(9)
N2 0.0321(11) 0.0193(10) 0.0234(10) -0.0014(8) -0.0087(9) -0.0005(8)
C1 0.085(3) 0.0199(14) 0.057(2) -0.0055(14) -0.049(2) 0.0161(15)
C2 0.0330(13) 0.0196(12) 0.0263(12) 0.0032(10) -0.0031(10) 0.0048(10)
C3 0.0279(12) 0.0215(11) 0.0234(11) -0.0033(9) 0.0086(9) 0.0036(9)
C4 0.071(2) 0.0257(14) 0.0390(16) -0.0043(12) 0.0264(16) 0.0090(14)
C5 0.0420(17) 0.061(2) 0.0530(19) -0.0155(16) 0.0284(15) -0.0134(15)
C6 0.062(2) 0.0469(18) 0.0219(13) 0.0011(12) 0.0128(13) 0.0208(15)
C7 0.0327(13) 0.0226(12) 0.0310(13) -0.0019(10) 0.0144(11) -0.0042(10)
C8 0.0415(17) 0.0276(15) 0.102(3) -0.0086(18) 0.0252(19) -0.0108(13)
C9 0.0240(15) 0.068(3) 0.130(4) 0.051(3) 0.024(2) 0.0050(16)
C10 0.108(4) 0.126(4) 0.072(3) -0.050(3) 0.070(3) -0.074(3)
C11 0.0291(13) 0.0198(12) 0.0314(13) 0.0019(10) -0.0044(10) 0.0025(10)
C12 0.0277(12) 0.0231(12) 0.0224(11) -0.0039(9) 0.0090(10) -0.0037(9)
C13 0.0581(19) 0.0361(15) 0.0357(15) -0.0023(12) 0.0270(14) -0.0105(14)
C14 0.0361(14) 0.0286(13) 0.0285(13) -0.0099(10) 0.0097(11) -0.0025(11)
C15 0.0276(13) 0.0450(16) 0.0351(14) -0.0050(12) 0.0132(11) 0.0038(12)
C16 0.0230(11) 0.0208(11) 0.0217(11) 0.0008(9) 0.0055(9) -0.0018(9)
C17 0.0347(13) 0.0192(12) 0.0347(13) 0.0078(10) 0.0115(11) 0.0015(10)
C18 0.0327(13) 0.0327(14) 0.0279(13) 0.0010(11) 0.0132(11) 0.0021(11)
C19 0.0282(13) 0.0352(14) 0.0309(13) -0.0010(11) 0.0075(11) -0.0114(11)

loop_
_atom_type_symbol
_atom_type_description
_atom_type_scat_dispersion_real
_atom_type_scat_dispersion_imag
_atom_type_scat_source
C C 0.0033 0.0016 'International Tables Vol C Tables 4.2.6.8 and 6.1.1.4'
H H 0.0000 0.0000 'International Tables Vol C Tables 4.2.6.8 and 6.1.1.4'
N N 0.0061 0.0033 'International Tables Vol C Tables 4.2.6.8 and 6.1.1.4'
P P 0.1023 0.0942 'International Tables Vol C Tables 4.2.6.8 and 6.1.1.4'
Pd Pd -0.9988 1.0072 'International Tables Vol C Tables 4.2.6.8 and 6.1.1.4'
I I -0.4742 1.8119 'International Tables Vol C Tables 4.2.6.8 and 6.1.1.4'

loop_
_geom_angle_atom_site_label_1
_geom_angle_atom_site_label_2
_geom_angle_atom_site_label_3
_geom_angle
C1 Pd1 P2 81.98(9)
C1 Pd1 P1 82.43(9)
P2 Pd1 P1 164.42(2)
C1 Pd1 I1 173.94(16)
P2 Pd1 I1 96.844(18)
P1 Pd1 I1 98.653(17)
N1 P1 C3 102.71(12)
N1 P1 C7 105.06(13)
C3 P1 C7 112.34(11)
N1 P1 Pd1 101.71(8)
C3 P1 Pd1 116.13(8)
C7 P1 Pd1 116.48(8)
N2 P2 C16 102.92(11)
N2 P2 C12 105.16(11)
C16 P2 C12 111.74(11)
N2 P2 Pd1 102.69(8)
C16 P2 Pd1 114.99(8)
C12 P2 Pd1 117.22(8)
C2 N1 P1 119.16(17)
C2 N1 H1A 120.4
P1 N1 H1A 120.4
C11 N2 P2 118.07(16)
C11 N2 H2A 121.0
P2 N2 H2A 121.0
C11 C1 C2 118.6(2)
C11 C1 Pd1 118.9(2)
C2 C1 Pd1 117.8(2)
C11 C1 H1B 97.3
C2 C1 H1B 97.3
Pd1 C1 H1B 97.3
N1 C2 C1 115.4(2)
N1 C2 H2B 108.4
C1 C2 H2B 108.4
N1 C2 H2C 108.4
C1 C2 H2C 108.4
H2B C2 H2C 107.5
C6 C3 C4 108.7(2)
C6 C3 C5 107.0(3)
C4 C3 C5 109.1(2)
C6 C3 P1 112.38(18)
C4 C3 P1 113.84(18)
C5 C3 P1 105.49(18)
C3 C4 H4A 109.5
C3 C4 H4B 109.5
H4A C4 H4B 109.5
C3 C4 H4C 109.5
H4A C4 H4C 109.5
H4B C4 H4C 109.5
C3 C5 H5A 109.5
C3 C5 H5B 109.5
H5A C5 H5B 109.5
C3 C5 H5C 109.5
H5A C5 H5C 109.5
H5B C5 H5C 109.5
C3 C6 H6A 109.5
C3 C6 H6B 109.5
H6A C6 H6B 109.5
C3 C6 H6C 109.5
H6A C6 H6C 109.5
H6B C6 H6C 109.5
C9 C7 C8 109.1(3)
C9 C7 C10 108.6(3)
C8 C7 C10 108.6(3)
C9 C7 P1 112.48(19)
C8 C7 P1 113.8(2)
C10 C7 P1 103.9(2)
C7 C8 H8A 109.5
C7 C8 H8B 109.5
H8A C8 H8B 109.5
C7 C8 H8C 109.5
H8A C8 H8C 109.5
H8B C8 H8C 109.5
C7 C9 H9A 109.5
C7 C9 H9B 109.5
H9A C9 H9B 109.5
C7 C9 H9C 109.5
H9A C9 H9C 109.5
H9B C9 H9C 109.5
C7 C10 H10A 109.5
C7 C10 H10B 109.5
H10A C10 H10B 109.5
C7 C10 H10C 109.5
H10A C10 H10C 109.5
H10B C10 H10C 109.5
N2 C11 C1 115.2(2)
N2 C11 H11A 108.5
C1 C11 H11A 108.5
N2 C11 H11B 108.5
C1 C11 H11B 108.5
H11A C11 H11B 107.5
C15 C12 C14 109.7(2)
C15 C12 C13 107.7(2)
C14 C12 C13 108.9(2)
C15 C12 P2 112.89(17)
C14 C12 P2 113.07(18)
C13 C12 P2 104.33(17)
C12 C13 H13A 109.5
C12 C13 H13B 109.5
H13A C13 H13B 109.5
C12 C13 H13C 109.5
H13A C13 H13C 109.5
H13B C13 H13C 109.5
C12 C14 H14A 109.5
C12 C14 H14B 109.5
H14A C14 H14B 109.5
C12 C14 H14C 109.5
H14A C14 H14C 109.5
H14B C14 H14C 109.5
C12 C15 H15A 109.5
C12 C15 H15B 109.5
H15A C15 H15B 109.5
C12 C15 H15C 109.5
H15A C15 H15C 109.5
H15B C15 H15C 109.5
C17 C16 C18 109.5(2)
C17 C16 C19 109.1(2)
C18 C16 C19 108.4(2)
C17 C16 P2 112.45(17)
C18 C16 P2 105.19(17)
C19 C16 P2 112.01(16)
C16 C17 H17A 109.5
C16 C17 H17B 109.5
H17A C17 H17B 109.5
C16 C17 H17C 109.5
H17A C17 H17C 109.5
H17B C17 H17C 109.5
C16 C18 H18A 109.5
C16 C18 H18B 109.5
H18A C18 H18B 109.5
C16 C18 H18C 109.5
H18A C18 H18C 109.5
H18B C18 H18C 109.5
C16 C19 H19A 109.5
C16 C19 H19B 109.5
H19A C19 H19B 109.5
C16 C19 H19C 109.5
H19A C19 H19C 109.5
H19B C19 H19C 109.5

loop_
_geom_bond_atom_site_label_1
_geom_bond_atom_site_label_2
_geom_bond_distance
I1 Pd1 2.7227(3)
Pd1 C1 2.061(3)
Pd1 P2 2.3089(6)
Pd1 P1 2.3191(6)
P1 N1 1.677(2)
P1 C3 1.869(2)
P1 C7 1.878(3)
P2 N2 1.672(2)
P2 C16 1.874(2)
P2 C12 1.874(2)
N1 C2 1.416(3)
N1 H1A 0.8800
N2 C11 1.426(3)
N2 H2A 0.8800
C1 C11 1.445(4)
C1 C2 1.453(4)
C1 H1B 1.0000
C2 H2B 0.9900
C2 H2C 0.9900
C3 C6 1.528(4)
C3 C4 1.531(3)
C3 C5 1.539(4)
C4 H4A 0.9800
C4 H4B 0.9800
C4 H4C 0.9800
C5 H5A 0.9800
C5 H5B 0.9800
C5 H5C 0.9800
C6 H6A 0.9800
C6 H6B 0.9800
C6 H6C 0.9800
C7 C9 1.505(4)
C7 C8 1.517(4)
C7 C10 1.520(4)
C8 H8A 0.9800
C8 H8B 0.9800
C8 H8C 0.9800
C9 H9A 0.9800
C9 H9B 0.9800
C9 H9C 0.9800
C10 H10A 0.9800
C10 H10B 0.9800
C10 H10C 0.9800
C11 H11A 0.9900
C11 H11B 0.9900
C12 C15 1.528(4)
C12 C14 1.530(3)
C12 C13 1.536(4)
C13 H13A 0.9800
C13 H13B 0.9800
C13 H13C 0.9800
C14 H14A 0.9800
C14 H14B 0.9800
C14 H14C 0.9800
C15 H15A 0.9800
C15 H15B 0.9800
C15 H15C 0.9800
C16 C17 1.527(3)
C16 C18 1.535(3)
C16 C19 1.537(3)
C17 H17A 0.9800
C17 H17B 0.9800
C17 H17C 0.9800
C18 H18A 0.9800
C18 H18B 0.9800
C18 H18C 0.9800
C19 H19A 0.9800
C19 H19B 0.9800
C19 H19C 0.9800
